data_2003803
loop_
_publ_author_name
'Cristiano, D.'
'Gable, R. W.'
'Lowe, D. A.'
'Tsanaktsidis, J.'

_publ_section_title
;
 Dimethyl 2-Methylcubane-1,4-dicarboxylate and Dimethyl
 2,3-Dimethylcubane-1,4-dicarboxylate
;
_journal_issue 8
_journal_name_full 'Acta Crystallographica Section C'
_journal_page_first 1658
_journal_page_last 1661
_journal_paper_doi 10.1107/S0108270195002411
_journal_volume 51
_journal_year 1995
_chemical_compound_source 'Cristiano & Tsanaktsidis'
_chemical_formula_sum 'C14 H16 O4'
_chemical_formula_weight 248.27
_chemical_name_systematic
;
 (2) Dimethyl 2,3 Dimethylcubane-1,4-dicarboxylate
;
_space_group_IT_number 2
_symmetry_cell_setting triclinic
_symmetry_space_group_name_Hall '-P 1'
_symmetry_space_group_name_H-M 'P -1'
_cell_angle_alpha 74.10(2)
_cell_angle_beta 83.81(2)
_cell_angle_gamma 87.89(2)
_cell_formula_units_Z 2
_cell_length_a 6.5835(12)
_cell_length_b 9.487(2)
_cell_length_c 10.546(2)
_cell_measurement_reflns_used 25
_cell_measurement_temperature 293(1)
_cell_measurement_theta_max 17.5
_cell_measurement_theta_min 9.5
_cell_volume 629.8(2)
_computing_molecular_graphics 'ORTEPII (Johnson, 1976)'
_computing_publication_material SHELXL93
_computing_structure_refinement 'SHELXL93 (Sheldrick, 1994)'
_computing_structure_solution 'SHELXS86 (Sheldrick, 1990)'
_diffrn_ambient_temperature 293.0(10)
_diffrn_measurement_device 'Enraf-Nonius CAD-4MachS'
_diffrn_measurement_method \w:2\q
_diffrn_radiation_monochromator graphite
_diffrn_radiation_source 'fine-focus sealed tube'
_diffrn_radiation_type MoK\a
_diffrn_radiation_wavelength 0.71069
_diffrn_reflns_av_R_equivalents 0.0082
_diffrn_reflns_av_sigmaI/netI 0.0183
_diffrn_reflns_limit_h_max 8
_diffrn_reflns_limit_h_min -8
_diffrn_reflns_limit_k_max 12
_diffrn_reflns_limit_k_min -12
_diffrn_reflns_limit_l_max 13
_diffrn_reflns_limit_l_min -2
_diffrn_reflns_number 3687
_diffrn_reflns_theta_max 27.47
_diffrn_reflns_theta_min 2.02
_diffrn_standards_decay_% -17
_diffrn_standards_interval_time 160
_diffrn_standards_number 3
_exptl_absorpt_coefficient_mu 0.096
_exptl_absorpt_correction_type none
_exptl_crystal_colour colourless
_exptl_crystal_density_diffrn 1.309
_exptl_crystal_description 'Thin Plate'
_exptl_crystal_F_000 132
_exptl_crystal_size_max 0.58
_exptl_crystal_size_mid 0.30
_exptl_crystal_size_min 0.15
_refine_diff_density_max 0.341
_refine_diff_density_min -0.250
_refine_ls_extinction_coef 0.056(8)
_refine_ls_extinction_method 'SHELXL93 (Sheldrick, 1993)'
_refine_ls_goodness_of_fit_all 1.064
_refine_ls_goodness_of_fit_obs 1.144
_refine_ls_hydrogen_treatment refall
_refine_ls_matrix_type full
_refine_ls_number_parameters 228
_refine_ls_number_reflns 2900
_refine_ls_number_restraints 0
_refine_ls_restrained_S_all 1.064
_refine_ls_restrained_S_obs 1.144
_refine_ls_R_factor_all 0.0551
_refine_ls_R_factor_obs 0.0439
_refine_ls_shift/esd_max -0.001
_refine_ls_shift/esd_mean 0.000
_refine_ls_structure_factor_coef Fsqd
_refine_ls_weighting_details 'w=1/[\s^2^(Fo^2^)+(0.0756P)^2^+0.0854P] where P=(Fo^2^+2F~c~^2^)/3'
_refine_ls_weighting_scheme calc
_refine_ls_wR_factor_all 0.1330
_refine_ls_wR_factor_obs 0.1256
_reflns_number_observed 2281
_reflns_number_total 2900
_reflns_observed_criterion >2sigma(I)
_cod_data_source_file kh1021.cif
_cod_data_source_block 2
_cod_depositor_comments
;
The following automatic conversions were performed:
'_symmetry_cell_setting' value 'Triclinic' changed to 'triclinic'
according to '/home/saulius/struct/CIF-dictionaries/cif_core.dic'
dictionary named 'cif_core.dic' version 2.4.1 from 2010-06-29.

Automatic conversion script
Id: cif_fix_enum 1527 2010-12-29 10:47:43Z saulius 

The following automatic conversions were performed:

'_symmetry_cell_setting' value 'Triclinic' changed to 'triclinic'
according to /home/saulius/struct/CIF-dictionaries/cif_core.dic
dictionary named 'cif_core.dic' version 2.4.1 from
2010-06-29.

'_geom_bond_publ_flag' value 'Y' changed to 'y'
according to /home/saulius/struct/CIF-dictionaries/cif_core.dic
dictionary named 'cif_core.dic' version 2.4.1 from 2010-06-29 (22
times).

Automatic conversion script
Id: cif_fix_values 1715 2011-07-08 13:25:40Z adriana 

The following automatic conversions were performed:

'_refine_ls_weighting_scheme' value 'calc
w=1/[\s^2^(Fo^2^)+(0.0756P)^2^+0.0854P] where P=(Fo^2^+2F~c~^2^)/3'
was changed to 'calc'. New tag '_refine_ls_weighting_details' was
created. The value of the new tag was set to
'w=1/[\s^2^(Fo^2^)+(0.0756P)^2^+0.0854P] where P=(Fo^2^+2F~c~^2^)/3'.

Automatic conversion script
Id: cif_fix_values 3143 2015-03-26 13:38:13Z robertas 
;
_cod_original_sg_symbol_H-M P-1
_cod_database_code 2003803

loop_
_symmetry_equiv_pos_as_xyz
'x, y, z'
'-x, -y, -z'

loop_
_atom_site_aniso_label
_atom_site_aniso_U_11
_atom_site_aniso_U_12
_atom_site_aniso_U_13
_atom_site_aniso_U_22
_atom_site_aniso_U_23
_atom_site_aniso_U_33
O(1) 0.0746(7) -0.0139(5) -0.0190(5) 0.0457(6) -0.0087(4) 0.0367(5)
O(2) 0.1026(10) -0.0323(6) -0.0324(7) 0.0508(6) -0.0042(5) 0.0572(7)
O(3) 0.0619(6) -0.0103(4) -0.0203(5) 0.0409(5) -0.0062(4) 0.0393(5)
O(4) 0.0772(8) -0.0171(5) -0.0181(5) 0.0395(5) -0.0092(5) 0.0480(6)
C(1) 0.0390(6) -0.0051(5) -0.0088(5) 0.0355(6) -0.0098(5) 0.0342(6)
C(2) 0.0354(6) -0.0050(5) -0.0077(5) 0.0336(6) -0.0080(5) 0.0318(6)
C(3) 0.0352(6) -0.0064(5) -0.0085(5) 0.0343(6) -0.0066(5) 0.0316(6)
C(4) 0.0337(6) -0.0035(5) -0.0091(5) 0.0332(6) -0.0085(5) 0.0342(6)
C(5) 0.0379(6) -0.0072(5) -0.0061(5) 0.0333(6) -0.0070(5) 0.0335(6)
C(6) 0.0359(6) -0.0056(5) -0.0041(5) 0.0440(7) -0.0146(6) 0.0380(7)
C(7) 0.0371(6) 0.0008(5) -0.0122(5) 0.0383(6) -0.0133(5) 0.0425(7)
C(8) 0.0439(7) -0.0058(5) -0.0124(5) 0.0315(6) -0.0074(5) 0.0371(7)
C(9) 0.0427(7) -0.0068(5) -0.0098(5) 0.0389(7) -0.0103(5) 0.0375(7)
C(10) 0.0809(13) -0.0115(10) -0.0249(9) 0.0641(11) -0.0150(8) 0.0414(9)
C(11) 0.0416(7) 0.0024(6) -0.0144(6) 0.0510(8) -0.0103(7) 0.0452(8)
C(12) 0.0456(8) -0.0088(6) -0.0017(6) 0.0549(9) -0.0107(6) 0.0371(7)
C(13) 0.0326(6) -0.0020(5) -0.0086(5) 0.0343(6) -0.0107(5) 0.0375(7)
C(14) 0.0575(9) -0.0050(8) -0.0180(7) 0.0587(9) -0.0141(7) 0.0386(8)

loop_
_atom_site_label
_atom_site_occupancy
_atom_site_fract_x
_atom_site_fract_y
_atom_site_fract_z
_atom_site_U_iso_or_equiv
_atom_site_thermal_displace_type
_atom_site_calc_flag
_atom_site_type_symbol
O(1) 1 0.3157(2) 0.22326(11) 0.44545(10) 0.0515(3) Uani d O
O(2) 1 0.2600(2) 0.00199(13) 0.58404(12) 0.0696(4) Uani d O
O(3) 1 0.6704(2) 0.26555(10) 1.04285(10) 0.0469(3) Uani d O
O(4) 1 0.7304(2) 0.48621(11) 0.90249(11) 0.0541(3) Uani d O
C(1) 1 0.4180(2) 0.18423(13) 0.65602(13) 0.0357(3) Uani d C
C(2) 1 0.3297(2) 0.32056(13) 0.70355(12) 0.0334(3) Uani d C
C(3) 1 0.3622(2) 0.23338(13) 0.84971(12) 0.0336(3) Uani d C
C(4) 1 0.5833(2) 0.30103(13) 0.82844(12) 0.0333(3) Uani d C
C(5) 1 0.5503(2) 0.38515(14) 0.68333(12) 0.0350(3) Uani d C
C(6) 1 0.6377(2) 0.25132(15) 0.63494(14) 0.0385(3) Uani d C
C(7) 1 0.6706(2) 0.16545(14) 0.78056(13) 0.0382(3) Uani d C
C(8) 1 0.4512(2) 0.10028(14) 0.80099(13) 0.0371(3) Uani d C
C(9) 1 0.3234(2) 0.12367(14) 0.56140(13) 0.0391(3) Uani d C
C(10) 1 0.2223(4) 0.1791(2) 0.3455(2) 0.0603(5) Uani d C
C(11) 1 0.1411(2) 0.4046(2) 0.6606(2) 0.0458(4) Uani d C
C(12) 1 0.2097(2) 0.2229(2) 0.96750(15) 0.0462(4) Uani d C
C(13) 1 0.6699(2) 0.36389(13) 0.92480(12) 0.0342(3) Uani d C
C(14) 1 0.7393(3) 0.3161(2) 1.1480(2) 0.0503(4) Uani d C
H(5) 1 0.5871(22) 0.4882(17) 0.6409(15) 0.038(4) Uiso d H
H(6) 1 0.7317(26) 0.2556(18) 0.5544(17) 0.051(4) Uiso d H
H(7) 1 0.7958(26) 0.1114(17) 0.8080(15) 0.045(4) Uiso d H
H(8) 1 0.4107(24) -0.0002(18) 0.8455(16) 0.045(4) Uiso d H
H(10A) 1 0.0999(38) 0.1386(27) 0.3776(24) 0.092(8) Uiso d H
H(10B) 1 0.2176(38) 0.2613(28) 0.2676(27) 0.097(8) Uiso d H
H(10C) 1 0.3060(43) 0.1038(31) 0.3209(25) 0.103(8) Uiso d H
H(11A) 1 0.1508(26) 0.4497(19) 0.5666(19) 0.060(5) Uiso d H
H(11B) 1 0.0222(28) 0.3419(20) 0.6821(17) 0.062(5) Uiso d H
H(11C) 1 0.1110(30) 0.4785(22) 0.7068(20) 0.072(6) Uiso d H
H(12A) 1 0.2597(26) 0.1648(19) 1.0476(19) 0.059(5) Uiso d H
H(12B) 1 0.0832(29) 0.1761(20) 0.9576(18) 0.065(5) Uiso d H
H(12C) 1 0.1775(28) 0.3191(22) 0.9781(19) 0.069(6) Uiso d H
H(14A) 1 0.8646(31) 0.3636(22) 1.1229(19) 0.067(6) Uiso d H
H(14B) 1 0.6391(33) 0.3867(23) 1.1715(20) 0.072(6) Uiso d H
H(14C) 1 0.7455(41) 0.2320(31) 1.2216(28) 0.105(8) Uiso d H

loop_
_atom_type_symbol
_atom_type_description
_atom_type_scat_source
_atom_type_scat_dispersion_real
_atom_type_scat_dispersion_imag
C C 'International Tables Vol C Tables 4.2.6.8 and 6.1.1.4' 0.0033 0.0016
H H 'International Tables Vol C Tables 4.2.6.8 and 6.1.1.4' 0.0000 0.0000
O O 'International Tables Vol C Tables 4.2.6.8 and 6.1.1.4' 0.0106 0.0060

loop_
_geom_angle_atom_site_label_1
_geom_angle_atom_site_label_2
_geom_angle_atom_site_label_3
_geom_angle
_geom_angle_publ_flag
C(9) O(1) C(10) 116.70(12) y
C(13) O(3) C(14) 116.52(11) y
C(9) C(1) C(8) 125.67(11) y
C(9) C(1) C(6) 126.10(11) y
C(8) C(1) C(6) 90.47(10) y
C(9) C(1) C(2) 123.84(11) y
C(8) C(1) C(2) 90.35(9) y
C(6) C(1) C(2) 89.39(9) y
C(11) C(2) C(5) 125.75(11) y
C(11) C(2) C(3) 125.33(12) y
C(5) C(2) C(3) 90.47(9) y
C(11) C(2) C(1) 125.16(11) y
C(5) C(2) C(1) 89.94(9) y
C(3) C(2) C(1) 88.93(9) y
C(12) C(3) C(8) 125.01(11) y
C(12) C(3) C(2) 125.14(11) y
C(8) C(3) C(2) 90.44(9) y
C(12) C(3) C(4) 126.00(11) y
C(8) C(3) C(4) 90.09(9) y
C(2) C(3) C(4) 88.96(9) y
C(13) C(4) C(5) 125.48(10) y
C(13) C(4) C(7) 126.14(10) y
C(5) C(4) C(7) 90.13(10) y
C(13) C(4) C(3) 124.23(11) y
C(5) C(4) C(3) 90.56(9) y
C(7) C(4) C(3) 89.22(9) y
C(4) C(5) C(6) 90.18(9) y
C(4) C(5) C(2) 90.01(9) y
C(6) C(5) C(2) 90.17(9) y
C(5) C(6) C(7) 90.25(10) y
C(5) C(6) C(1) 90.50(10) y
C(7) C(6) C(1) 89.22(10) y
C(8) C(7) C(6) 90.42(10) y
C(8) C(7) C(4) 90.31(10) y
C(6) C(7) C(4) 89.44(9) y
C(1) C(8) C(3) 90.27(9) y
C(1) C(8) C(7) 89.89(10) y
C(3) C(8) C(7) 90.38(9) y
O(2) C(9) O(1) 123.28(13) y
O(2) C(9) C(1) 125.55(13) y
O(1) C(9) C(1) 111.17(11) y
O(4) C(13) O(3) 123.43(12) y
O(4) C(13) C(4) 125.49(12) y
O(3) C(13) C(4) 111.07(10) y

loop_
_geom_bond_atom_site_label_1
_geom_bond_atom_site_label_2
_geom_bond_distance
_geom_bond_publ_flag
O(1) C(9) 1.329(2) y
O(1) C(10) 1.437(2) y
O(2) C(9) 1.195(2) y
O(3) C(13) 1.336(2) y
O(3) C(14) 1.443(2) y
O(4) C(13) 1.194(2) y
C(1) C(9) 1.479(2) y
C(1) C(8) 1.553(2) y
C(1) C(6) 1.571(2) y
C(1) C(2) 1.581(2) y
C(2) C(11) 1.494(2) y
C(2) C(5) 1.568(2) y
C(2) C(3) 1.570(2) y
C(3) C(12) 1.494(2) y
C(3) C(8) 1.561(2) y
C(3) C(4) 1.581(2) y
C(4) C(13) 1.482(2) y
C(4) C(5) 1.554(2) y
C(4) C(7) 1.574(2) y
C(5) C(6) 1.563(2) y
C(6) C(7) 1.563(2) y
C(7) C(8) 1.562(2) y

loop_
_geom_torsion_atom_site_label_1
_geom_torsion_atom_site_label_2
_geom_torsion_atom_site_label_3
_geom_torsion_atom_site_label_4
_geom_torsion
C(9) C(1) C(2) C(11) 0.4(2)
C(8) C(1) C(2) C(11) -134.52(13)
C(6) C(1) C(2) C(11) 135.01(13)
C(9) C(1) C(2) C(5) -135.15(12)
C(8) C(1) C(2) C(5) 89.93(9)
C(6) C(1) C(2) C(5) -0.54(9)
C(9) C(1) C(2) C(3) 134.38(12)
C(8) C(1) C(2) C(3) -0.54(9)
C(6) C(1) C(2) C(3) -91.01(9)
C(11) C(2) C(3) C(12) -0.6(2)
C(5) C(2) C(3) C(12) 135.61(13)
C(1) C(2) C(3) C(12) -134.46(13)
C(11) C(2) C(3) C(8) 134.40(13)
C(5) C(2) C(3) C(8) -89.39(9)
C(1) C(2) C(3) C(8) 0.54(9)
C(11) C(2) C(3) C(4) -135.52(13)
C(5) C(2) C(3) C(4) 0.69(9)
C(1) C(2) C(3) C(4) 90.62(9)
C(12) C(3) C(4) C(13) 0.1(2)
C(8) C(3) C(4) C(13) -135.14(12)
C(2) C(3) C(4) C(13) 134.43(12)
C(12) C(3) C(4) C(5) -135.00(13)
C(8) C(3) C(4) C(5) 89.74(9)
C(2) C(3) C(4) C(5) -0.70(9)
C(12) C(3) C(4) C(7) 134.88(14)
C(8) C(3) C(4) C(7) -0.38(9)
C(2) C(3) C(4) C(7) -90.82(9)
C(13) C(4) C(5) C(6) 136.29(12)
C(7) C(4) C(5) C(6) -0.25(9)
C(3) C(4) C(5) C(6) -89.47(9)
C(13) C(4) C(5) C(2) -133.54(12)
C(7) C(4) C(5) C(2) 89.92(9)
C(3) C(4) C(5) C(2) 0.70(9)
C(11) C(2) C(5) C(4) 135.22(13)
C(3) C(2) C(5) C(4) -0.71(9)
C(1) C(2) C(5) C(4) -89.64(9)
C(11) C(2) C(5) C(6) -134.60(14)
C(3) C(2) C(5) C(6) 89.47(9)
C(1) C(2) C(5) C(6) 0.54(9)
C(4) C(5) C(6) C(7) 0.25(9)
C(2) C(5) C(6) C(7) -89.76(9)
C(4) C(5) C(6) C(1) 89.47(9)
C(2) C(5) C(6) C(1) -0.54(9)
C(9) C(1) C(6) C(5) 133.50(13)
C(8) C(1) C(6) C(5) -89.81(10)
C(2) C(1) C(6) C(5) 0.54(9)
C(9) C(1) C(6) C(7) -136.25(13)
C(8) C(1) C(6) C(7) 0.44(10)
C(2) C(1) C(6) C(7) 90.79(9)
C(5) C(6) C(7) C(8) 90.06(10)
C(1) C(6) C(7) C(8) -0.44(10)
C(5) C(6) C(7) C(4) -0.25(9)
C(1) C(6) C(7) C(4) -90.74(9)
C(13) C(4) C(7) C(8) 133.74(12)
C(5) C(4) C(7) C(8) -90.17(10)
C(3) C(4) C(7) C(8) 0.38(9)
C(13) C(4) C(7) C(6) -135.84(12)
C(5) C(4) C(7) C(6) 0.25(9)
C(3) C(4) C(7) C(6) 90.80(9)
C(9) C(1) C(8) C(3) -133.08(13)
C(6) C(1) C(8) C(3) 89.94(9)
C(2) C(1) C(8) C(3) 0.54(9)
C(9) C(1) C(8) C(7) 136.54(13)
C(6) C(1) C(8) C(7) -0.44(10)
C(2) C(1) C(8) C(7) -89.84(9)
C(12) C(3) C(8) C(1) 134.54(13)
C(2) C(3) C(8) C(1) -0.55(9)
C(4) C(3) C(8) C(1) -89.51(9)
C(12) C(3) C(8) C(7) -135.57(13)
C(2) C(3) C(8) C(7) 89.35(9)
C(4) C(3) C(8) C(7) 0.39(9)
C(6) C(7) C(8) C(1) 0.44(10)
C(4) C(7) C(8) C(1) 89.88(9)
C(6) C(7) C(8) C(3) -89.83(9)
C(4) C(7) C(8) C(3) -0.39(9)
C(10) O(1) C(9) O(2) 1.0(2)
C(10) O(1) C(9) C(1) -178.54(14)
C(8) C(1) C(9) O(2) 0.0(2)
C(6) C(1) C(9) O(2) 122.4(2)
C(2) C(1) C(9) O(2) -119.4(2)
C(8) C(1) C(9) O(1) 179.55(12)
C(6) C(1) C(9) O(1) -58.0(2)
C(2) C(1) C(9) O(1) 60.2(2)
C(14) O(3) C(13) O(4) 3.1(2)
C(14) O(3) C(13) C(4) -176.24(12)
C(5) C(4) C(13) O(4) -2.0(2)
C(7) C(4) C(13) O(4) 119.6(2)
C(3) C(4) C(13) O(4) -122.0(2)
C(5) C(4) C(13) O(3) 177.32(11)
C(7) C(4) C(13) O(3) -61.1(2)
C(3) C(4) C(13) O(3) 57.4(2)
